data_2009137
loop_
_publ_author_name
'Hubin, Timothy J.'
'Tyryshkin, Nickolay '
'Alcock, Nathaniel W.'
'Busch, Daryle H.'

_publ_section_title
;
 An <i>o</i>-xylyl cross-bridged 5,12-dioxocyclam
;
_journal_issue 11
_journal_name_full 'Acta Crystallographica Section C'
_journal_page_first 1888
_journal_page_last 1889
_journal_paper_doi 10.1107/S0108270199008835
_journal_volume 55
_journal_year 1999
_chemical_formula_iupac 'C18 H26 N4 O2 , H2 O'
_chemical_formula_sum 'C18 H28 N4 O3'
_chemical_formula_weight 348.44
_chemical_name_systematic
;
1,10,13,18-tetraazatetracyclo[8.6.6.0^3,8^]docasa-3,5,7-triene-11,17-dione
monohydrate
;
_space_group_IT_number 14
_symmetry_cell_setting monoclinic
_symmetry_space_group_name_Hall '-P 2yn'
_symmetry_space_group_name_H-M 'P 1 21/n 1'
_audit_creation_method SHELXL
_cell_angle_alpha 90.00
_cell_angle_beta 101.983(5)
_cell_angle_gamma 90.00
_cell_formula_units_Z 4
_cell_length_a 9.9190(10)
_cell_length_b 12.898(2)
_cell_length_c 14.045(2)
_cell_measurement_reflns_used 5802
_cell_measurement_temperature 220(2)
_cell_measurement_theta_max 20
_cell_measurement_theta_min 3
_cell_volume 1757.7(4)
_computing_cell_refinement 'SAINT (Siemens, 1995)'
_computing_data_collection 'SMART (Siemens, 1994)'
_computing_data_reduction SAINT
_computing_molecular_graphics SHELXTL
_computing_publication_material SHELXTL
_computing_structure_refinement SHELXTL
_computing_structure_solution 'SHELXTL (Sheldrick, 1997)'
_diffrn_ambient_temperature 220(2)
_diffrn_detector_area_resol_mean 8.192
_diffrn_measurement_device_type 'Siemens SMART'
_diffrn_measurement_method '\w scans'
_diffrn_radiation_monochromator graphite
_diffrn_radiation_source 'normal-focus sealed tube'
_diffrn_radiation_type MoK\a
_diffrn_radiation_wavelength 0.71073
_diffrn_reflns_av_R_equivalents 0.021
_diffrn_reflns_av_sigmaI/netI 0.033
_diffrn_reflns_limit_h_max 12
_diffrn_reflns_limit_h_min -13
_diffrn_reflns_limit_k_max 10
_diffrn_reflns_limit_k_min -16
_diffrn_reflns_limit_l_max 18
_diffrn_reflns_limit_l_min -17
_diffrn_reflns_number 10113
_diffrn_reflns_theta_max 28.48
_diffrn_reflns_theta_min 2.63
_diffrn_standards_decay_% none
_exptl_absorpt_coefficient_mu 0.091
_exptl_absorpt_correction_T_max 0.96
_exptl_absorpt_correction_T_min 0.77
_exptl_absorpt_correction_type multi-scan
_exptl_absorpt_process_details '(SADABS; Sheldrick, 1996)'
_exptl_crystal_colour colourless
_exptl_crystal_density_diffrn 1.317
_exptl_crystal_density_method 'not measured'
_exptl_crystal_description blocks
_exptl_crystal_F_000 752
_exptl_crystal_size_max 0.5
_exptl_crystal_size_mid 0.5
_exptl_crystal_size_min 0.4
_refine_diff_density_max 0.655
_refine_diff_density_min -0.338
_refine_ls_extinction_method none
_refine_ls_goodness_of_fit_ref 1.061
_refine_ls_hydrogen_treatment constr
_refine_ls_matrix_type full
_refine_ls_number_parameters 234
_refine_ls_number_reflns 4114
_refine_ls_number_restraints 0
_refine_ls_R_factor_all 0.071
_refine_ls_R_factor_gt 0.047
_refine_ls_shift/su_max 0.014
_refine_ls_shift/su_mean 0.001
_refine_ls_structure_factor_coef Fsqd
_refine_ls_weighting_details 'w = 1/[\s^2^(Fo^2^)+(0.0708P)^2^+0.3237P] where P=(Fo^2^+2Fc^2^)/3'
_refine_ls_weighting_scheme calc
_refine_ls_wR_factor_obs .124
_refine_ls_wR_factor_ref 0.137
_reflns_number_gt 2954
_reflns_number_total 4114
_reflns_observed_criterion I>2\s(I)
_cod_data_source_file ha1263.cif
_cod_data_source_block tyr11
_cod_depositor_comments
;
 Marking attached hydrogen atoms.

 Antanas Vaitkus,
 2017-03-24

The following automatic conversions were performed:
'_symmetry_cell_setting' value 'Monoclinic' changed to 'monoclinic'
according to '/home/saulius/struct/CIF-dictionaries/cif_core.dic'
dictionary named 'cif_core.dic' version 2.4.1 from 2010-06-29.

Automatic conversion script
Id: cif_fix_enum 1527 2010-12-29 10:47:43Z saulius 

The following automatic conversions were performed:

'_symmetry_cell_setting' value 'Monoclinic' changed to 'monoclinic'
according to /home/saulius/struct/CIF-dictionaries/cif_core.dic
dictionary named 'cif_core.dic' version 2.4.1 from 2010-06-29.

Automatic conversion script
Id: cif_fix_values 1715 2011-07-08 13:25:40Z adriana 

The following automatic conversions were performed:

'_refine_ls_weighting_scheme' value 'calc w =
1/[\s^2^(Fo^2^)+(0.0708P)^2^+0.3237P] where P=(Fo^2^+2Fc^2^)/3' was
changed to 'calc'. New tag '_refine_ls_weighting_details' was
created. The value of the new tag was set to 'w =
1/[\s^2^(Fo^2^)+(0.0708P)^2^+0.3237P] where P=(Fo^2^+2Fc^2^)/3'.

Automatic conversion script
Id: cif_fix_values 3143 2015-03-26 13:38:13Z robertas 
;
_cod_original_sg_symbol_H-M 'P 21/n'
_cod_database_code 2009137
_cod_database_fobs_code 2009137

loop_
_symmetry_equiv_pos_as_xyz
'x, y, z'
'-x+1/2, y+1/2, -z+1/2'
'-x, -y, -z'
'x-1/2, -y-1/2, z-1/2'

loop_
_atom_site_aniso_label
_atom_site_aniso_U_11
_atom_site_aniso_U_22
_atom_site_aniso_U_33
_atom_site_aniso_U_12
_atom_site_aniso_U_13
_atom_site_aniso_U_23
N1 .0373(8) .0352(8) .0322(7) -.0038(6) .0151(6) -.0085(6)
C2 .0400(9) .0290(8) .0206(7) .0068(7) .0045(6) .0009(6)
O3 .0552(8) .0433(8) .0272(6) .0075(6) .0131(6) -.0049(5)
C4 .0424(9) .0275(9) .0294(8) -.0009(7) .0030(7) -.0068(7)
C5 .0331(8) .0237(8) .0309(8) -.0014(6) .0050(6) -.0004(6)
N6 .0260(6) .0259(7) .0248(6) .0006(5) .0024(5) -.0019(5)
C7 .0259(8) .0322(9) .0349(9) -.0030(7) .0012(7) -.0010(7)
C8 .0276(8) .0349(9) .0340(9) .0036(7) .0039(7) -.0002(7)
N9 .0390(8) .0291(7) .0262(7) .0008(6) .0057(6) -.0023(6)
C10 .0361(9) .0246(8) .0299(8) .0080(7) .0029(7) .0006(6)
O11 .0422(7) .0403(7) .0323(6) .0036(6) .0079(5) -.0105(5)
C12 .0443(10) .0293(9) .0344(9) -.0022(7) .0057(8) .0050(7)
C13 .0368(9) .0305(9) .0371(9) -.0073(7) .0070(7) .0012(7)
N14 .0301(7) .0287(7) .0269(7) -.0017(6) .0055(5) .0007(5)
C15 .0282(8) .0406(10) .0329(8) -.0028(7) .0076(7) -.0014(7)
C16 .0388(9) .0421(10) .0318(9) -.0059(8) .0142(7) -.0033(7)
C17 .0390(9) .0334(9) .0261(8) .0001(7) .0060(7) -.0036(7)
C18 .0331(8) .0343(9) .0208(7) .0039(7) .0076(6) -.0016(6)
C19 .0312(9) .0459(11) .0280(8) .0026(7) .0058(7) -.0014(7)
C20 .0372(9) .0499(11) .0296(9) .0142(8) .0055(7) .0050(8)
C21 .0502(10) .0360(10) .0283(8) .0127(8) .0134(8) .0063(7)
C22 .0414(9) .0357(9) .0252(8) .0010(7) .0110(7) -.0010(7)
C23 .0314(8) .0349(9) .0195(7) .0051(7) .0080(6) -.0012(6)
C24 .0305(8) .0405(10) .0256(8) .0028(7) .0085(6) -.0014(7)
O001 .159(2) .0668(13) .0692(12) .0377(13) -.0435(13) -.0263(10)

loop_
_atom_site_label
_atom_site_fract_x
_atom_site_fract_y
_atom_site_fract_z
_atom_site_U_iso_or_equiv
_atom_site_thermal_displace_type
_atom_site_calc_flag
_atom_site_refinement_flags
_atom_site_occupancy
_atom_site_disorder_group
_atom_site_type_symbol
_atom_site_attached_hydrogens
N1 .86843(15) .48592(11) .85920(10) .0338(3) Uani d . 1 . N 0
H1A .922(2) .4684(15) .8209(15) .040(5) Uiso d . 1 . H 0
C2 .90147(17) .57015(13) .91285(11) .0301(4) Uani d . 1 . C 0
O3 .83270(14) .60317(10) .97098(8) .0412(3) Uani d . 1 . O 0
C4 1.03040(18) .62455(13) .89868(12) .0338(4) Uani d . 1 . C 0
H4A 1.1092 .5939 .9436 .041 Uiso calc R 1 . H 0
H4B 1.0246 .6974 .9174 .041 Uiso calc R 1 . H 0
C5 1.06006(17) .62131(12) .79568(12) .0295(4) Uani d . 1 . C 0
H5A .9799 .6484 .7495 .035 Uiso calc R 1 . H 0
H5B 1.1386 .6666 .7932 .035 Uiso calc R 1 . H 0
N6 1.09084(13) .51606(10) .76535(9) .0260(3) Uani d . 1 . N 0
C7 1.23491(16) .48933(13) .81010(12) .0317(4) Uani d . 1 . C 0
H7A 1.2526 .5086 .8791 .038 Uiso calc R 1 . H 0
H7B 1.2965 .5307 .7789 .038 Uiso calc R 1 . H 0
C8 1.27019(16) .37535(13) .80229(12) .0325(4) Uani d . 1 . C 0
H8A 1.2689 .3580 .7342 .039 Uiso calc R 1 . H 0
H8B 1.3632 .3621 .8402 .039 Uiso calc R 1 . H 0
N9 1.17206(15) .31054(11) .83823(10) .0316(3) Uani d . 1 . N 0
H9A 1.155(2) .3282(16) .8935(15) .039(5) Uiso d . 1 . H 0
C10 1.08598(17) .24684(12) .78037(12) .0308(4) Uani d . 1 . C 0
O11 1.10119(13) .22170(10) .69823(9) .0383(3) Uani d . 1 . O 0
C12 .96406(18) .20810(14) .81961(13) .0364(4) Uani d . 1 . C 0
H12A .9612 .2433 .8810 .044 Uiso calc R 1 . H 0
H12B .9733 .1335 .8323 .044 Uiso calc R 1 . H 0
C13 .83121(18) .22976(14) .74520(13) .0349(4) Uani d . 1 . C 0
H13A .8299 .1869 .6874 .042 Uiso calc R 1 . H 0
H13B .7523 .2094 .7730 .042 Uiso calc R 1 . H 0
N14 .81576(13) .33959(11) .71550(9) .0286(3) Uani d . 1 . N 0
C15 .70018(17) .39080(14) .74598(12) .0337(4) Uani d . 1 . C 0
H15A .6222 .3428 .7391 .040 Uiso calc R 1 . H 0
H15B .6708 .4510 .7042 .040 Uiso calc R 1 . H 0
C16 .74287(18) .42565(15) .85151(12) .0366(4) Uani d . 1 . C 0
H16A .6702 .4681 .8697 .044 Uiso calc R 1 . H 0
H16B .7595 .3654 .8949 .044 Uiso calc R 1 . H 0
C17 .81887(18) .35328(14) .61152(11) .0330(4) Uani d . 1 . C 0
H17A .7400 .3166 .5723 .040 Uiso calc R 1 . H 0
H17B .9029 .3210 .5989 .040 Uiso calc R 1 . H 0
C18 .81464(16) .46544(13) .57850(11) .0291(4) Uani d . 1 . C 0
C19 .69335(17) .50007(15) .51754(12) .0351(4) Uani d . 1 . C 0
H19A .6178 .4546 .5026 .042 Uiso calc R 1 . H 0
C20 .68053(19) .59877(15) .47846(12) .0391(4) Uani d . 1 . C 0
H20A .5974 .6197 .4377 .047 Uiso calc R 1 . H 0
C21 .79075(19) .66661(14) .49961(12) .0374(4) Uani d . 1 . C 0
H21A .7834 .7340 .4737 .045 Uiso calc R 1 . H 0
C22 .91217(18) .63363(14) .55967(12) .0335(4) Uani d . 1 . C 0
H22A .9872 .6797 .5735 .040 Uiso calc R 1 . H 0
C23 .92711(16) .53425(13) .60041(11) .0282(3) Uani d . 1 . C 0
C24 1.06821(17) .50405(14) .65832(11) .0318(4) Uani d . 1 . C 0
H24A 1.0849 .4314 .6440 .038 Uiso calc R 1 . H 0
H24B 1.1374 .5458 .6351 .038 Uiso calc R 1 . H 0
O001 .9949(3) .11321(16) .52164(14) .1081(9) Uani d . 1 . O 2

loop_
_atom_type_symbol
_atom_type_description
_atom_type_scat_dispersion_real
_atom_type_scat_dispersion_imag
_atom_type_scat_source
C C 0.0033 0.0016 'International Tables Vol C Tables 4.2.6.8 and 6.1.1.4'
H H 0.0000 0.0000 'International Tables Vol C Tables 4.2.6.8 and 6.1.1.4'
N N 0.0061 0.0033 'International Tables Vol C Tables 4.2.6.8 and 6.1.1.4'
O O 0.0106 0.0060 'International Tables Vol C Tables 4.2.6.8 and 6.1.1.4'

loop_
_geom_angle_atom_site_label_1
_geom_angle_atom_site_label_2
_geom_angle_atom_site_label_3
_geom_angle
C2 N1 C16 126.04(15)
O3 C2 N1 123.39(16)
O3 C2 C4 121.58(15)
N1 C2 C4 115.04(14)
C2 C4 C5 116.45(13)
N6 C5 C4 112.91(13)
C5 N6 C7 109.40(12)
C5 N6 C24 113.13(12)
C7 N6 C24 109.68(12)
N6 C7 C8 114.32(13)
N9 C8 C7 110.54(13)
C10 N9 C8 122.29(14)
O11 C10 N9 122.91(16)
O11 C10 C12 120.94(15)
N9 C10 C12 116.13(15)
C10 C12 C13 109.35(14)
N14 C13 C12 113.14(14)
C15 N14 C13 113.11(13)
C15 N14 C17 114.45(13)
C13 N14 C17 111.83(13)
N14 C15 C16 110.00(13)
N1 C16 C15 106.93(13)
N14 C17 C18 114.28(13)
C19 C18 C23 118.33(16)
C19 C18 C17 117.25(15)
C23 C18 C17 124.30(14)
C20 C19 C18 122.31(17)
C19 C20 C21 119.60(16)
C20 C21 C22 118.98(17)
C21 C22 C23 122.34(17)
C22 C23 C18 118.43(15)
C22 C23 C24 117.53(15)
C18 C23 C24 123.80(15)
N6 C24 C23 116.49(12)

loop_
_geom_bond_atom_site_label_1
_geom_bond_atom_site_label_2
_geom_bond_site_symmetry_2
_geom_bond_distance
_geom_bond_publ_flag
N1 C2 . 1.324(2) ?
N1 C16 . 1.453(2) ?
C2 O3 . 1.2428(19) ?
C2 C4 . 1.508(2) ?
C4 C5 . 1.535(2) ?
C5 N6 . 1.474(2) ?
N6 C7 . 1.477(2) ?
N6 C24 . 1.4812(19) ?
C7 C8 . 1.520(2) ?
C8 N9 . 1.451(2) ?
N9 C10 . 1.333(2) ?
C10 O11 . 1.2372(19) ?
C10 C12 . 1.514(2) ?
C12 C13 . 1.528(2) ?
C13 N14 . 1.476(2) ?
N14 C15 . 1.462(2) ?
N14 C17 . 1.478(2) ?
C15 C16 . 1.522(2) ?
C17 C18 . 1.517(2) ?
C18 C19 . 1.397(2) ?
C18 C23 . 1.409(2) ?
C19 C20 . 1.382(3) ?
C20 C21 . 1.384(3) ?
C21 C22 . 1.386(2) ?
C22 C23 . 1.399(2) ?
C23 C24 . 1.516(2) ?

loop_
_cod_related_entry_id
_cod_related_entry_database
_cod_related_entry_code
1 ChemSpider 30652255
